data_7033211
loop_
_publ_author_name
'Liu, Jian-Jun'
'Wang, Yao'
'Lin, Mei-Jin'
'Huang, Chang-Cang'
'Dai, Wen-Xin'

_publ_section_title
;
 Photogeneration of two reduction-active charge-separated states in a
 hybrid crystal of polyoxometalates and naphthalene diimides.
;
_journal_issue 2
_journal_name_full 'Dalton transactions (Cambridge, England : 2003)'
_journal_page_first 484
_journal_page_last 487
_journal_paper_doi 10.1039/c4dt03029j
_journal_volume 44
_journal_year 2015
_chemical_formula_moiety 'C50 H39.33 N8.67 O9.33 Zn, Mo6 O19, 2.5(C H4 O), 2(C5 H9 N O)'
_chemical_formula_sum 'C62.5 H67.33 Mo6 N10.67 O32.83 Zn'
_chemical_formula_weight 2134.28
_chemical_name_systematic
; 
 ? 
;
_space_group_IT_number 15
_symmetry_cell_setting monoclinic
_symmetry_space_group_name_Hall '-C 2yc'
_symmetry_space_group_name_H-M 'C 1 2/c 1'
_atom_sites_solution_hydrogens geom
_atom_sites_solution_primary direct
_atom_sites_solution_secondary difmap
_audit_creation_method SHELXL-97
_cell_angle_alpha 90.00
_cell_angle_beta 103.40(3)
_cell_angle_gamma 90.00
_cell_formula_units_Z 8
_cell_length_a 18.484(4)
_cell_length_b 54.534(11)
_cell_length_c 18.076(4)
_cell_measurement_temperature 113(2)
_cell_volume 17725(7)
_computing_cell_refinement 'CrystalClear (Rigaku Inc., 2007)'
_computing_data_collection 'CrystalClear (Rigaku Inc., 2007)'
_computing_data_reduction 'CrystalClear (Rigaku Inc., 2007)'
_computing_molecular_graphics 'DIAMOND (Brandenburg, 2004)'
_computing_publication_material 'SHELXL97 and publCIF (Westrip, 2010)'
_computing_structure_refinement 'SHELXL-97 (Sheldrick, 2008)'
_computing_structure_solution 'SHELXS-97 (Sheldrick, 2008)'
_diffrn_ambient_temperature 113(2)
_diffrn_measured_fraction_theta_full 0.994
_diffrn_measured_fraction_theta_max 0.994
_diffrn_radiation_monochromator graphite
_diffrn_radiation_source 'fine-focus sealed tube'
_diffrn_radiation_type MoK\a
_diffrn_radiation_wavelength 0.71073
_diffrn_reflns_av_R_equivalents 0.0616
_diffrn_reflns_av_sigmaI/netI 0.0542
_diffrn_reflns_limit_h_max 15
_diffrn_reflns_limit_h_min -20
_diffrn_reflns_limit_k_max 60
_diffrn_reflns_limit_k_min -60
_diffrn_reflns_limit_l_max 19
_diffrn_reflns_limit_l_min -19
_diffrn_reflns_number 47236
_diffrn_reflns_theta_full 23.26
_diffrn_reflns_theta_max 23.26
_diffrn_reflns_theta_min 3.15
_exptl_absorpt_coefficient_mu 1.169
_exptl_absorpt_correction_T_max 1.0000
_exptl_absorpt_correction_T_min 0.6820
_exptl_absorpt_correction_type multi-scan
_exptl_absorpt_process_details 'CrystalClear; Rigaku Inc., 2007'
_exptl_crystal_colour yellow
_exptl_crystal_density_diffrn 1.600
_exptl_crystal_density_method 'not measured'
_exptl_crystal_description block
_exptl_crystal_F_000 8493
_exptl_crystal_size_max 0.38
_exptl_crystal_size_mid 0.25
_exptl_crystal_size_min 0.17
_platon_squeeze_details
;
The mixed solvent was used when synthesis, 
so content of the solvent is unable to provide precise.
Combined with TGA data and volume/count_electrons analysis, 
there are approximately 16 NMP molecules and 20 MeOH molecules per unit cell was squeezed
;
_refine_diff_density_max 2.378
_refine_diff_density_min -1.632
_refine_diff_density_rms 0.158
_refine_ls_extinction_method none
_refine_ls_goodness_of_fit_ref 1.135
_refine_ls_hydrogen_treatment constr
_refine_ls_matrix_type full
_refine_ls_number_parameters 870
_refine_ls_number_reflns 12656
_refine_ls_number_restraints 29
_refine_ls_restrained_S_all 1.142
_refine_ls_R_factor_all 0.1150
_refine_ls_R_factor_gt 0.1003
_refine_ls_shift/su_max 0.010
_refine_ls_shift/su_mean 0.000
_refine_ls_structure_factor_coef Fsqd
_refine_ls_weighting_details 'calc w=1/[\s^2^(Fo^2^)+(0.1914P)^2^+83.6724P] where P=(Fo^2^+2Fc^2^)/3'
_refine_ls_weighting_scheme calc
_refine_ls_wR_factor_gt 0.2996
_refine_ls_wR_factor_ref 0.3179
_reflns_number_gt 9870
_reflns_number_total 12656
_reflns_threshold_expression >2sigma(I)
_cod_data_source_file c4dt03029j2.cif
_cod_data_source_block c2c
_cod_depositor_comments
;
The following automatic conversions were performed:

'_exptl_absorpt_correction_type' value 'Multi-scan' changed to
'multi-scan' according to
/usr/data/users/saulius/crontab/automatic-downloads/rss-feeds/RSC/lib/dictionaries/cif_core.dic
dictionary named 'cif_core.dic' version 2.4.2 from 2011-04-26.

Automatic conversion script
Id: cif_fix_values 2935 2014-11-11 08:27:57Z andrius 

 Adding full bibliography for 7033211.cif.
;
_cod_original_cell_volume 17725(6)
_cod_original_sg_symbol_H-M C2/c
_cod_original_formula_sum 'C62.50 H67.33 Mo6 N10.67 O32.83 Zn'
_cod_database_code 7033211

loop_
_symmetry_equiv_pos_as_xyz
'x, y, z'
'-x, y, -z+1/2'
'x+1/2, y+1/2, z'
'-x+1/2, y+1/2, -z+1/2'
'-x, -y, -z'
'x, -y, z-1/2'
'-x+1/2, -y+1/2, -z'
'x+1/2, -y+1/2, z-1/2'

loop_
_atom_site_label
_atom_site_type_symbol
_atom_site_fract_x
_atom_site_fract_y
_atom_site_fract_z
_atom_site_U_iso_or_equiv
_atom_site_adp_type
_atom_site_occupancy
_atom_site_symmetry_multiplicity
_atom_site_calc_flag
_atom_site_refinement_flags
_atom_site_disorder_assembly
_atom_site_disorder_group
Zn1 Zn 0.24831(4) 0.125223(12) 0.75291(4) 0.0272(3) Uani 1 1 d . . .
Mo1 Mo -0.06623(7) 0.31979(3) 0.84434(6) 0.0852(4) Uani 1 1 d . . .
Mo2 Mo 0.0000 0.36286(4) 0.7500 0.0976(6) Uani 1 2 d S . .
Mo3 Mo -0.10986(6) 0.32006(3) 0.65886(6) 0.0881(4) Uani 1 1 d . . .
Mo4 Mo 0.0000 0.10051(3) 0.2500 0.1159(8) Uani 1 2 d S . .
Mo5 Mo 0.06989(7) 0.058145(19) 0.15754(5) 0.0792(4) Uani 1 1 d . . .
Mo6 Mo 0.0000 0.01556(2) 0.2500 0.0547(4) Uani 1 2 d S . .
Mo7 Mo 0.10815(7) 0.05793(2) 0.34428(6) 0.0883(4) Uani 1 1 d . . .
Mo8 Mo 0.0000 0.27693(3) 0.7500 0.0793(5) Uani 1 2 d S . .
N1 N 0.2012(3) 0.15605(11) 0.8059(3) 0.0310(14) Uani 1 1 d . A .
N2 N 0.0917(4) 0.21128(13) 0.9024(4) 0.0464(17) Uani 1 1 d . A .
N3 N 0.3003(3) 0.15141(11) 0.6947(3) 0.0338(14) Uani 1 1 d . A .
N4 N 0.4132(3) 0.20153(13) 0.5850(4) 0.0457(18) Uani 1 1 d . A .
N5 N 0.1976(3) 0.09727(10) 0.8077(3) 0.0328(14) Uani 1 1 d . A .
N6 N 0.0912(3) 0.04345(11) 0.9096(4) 0.0353(15) Uani 1 1 d . A .
N9 N 0.0645(5) 0.1170(2) 0.5553(6) 0.086(3) Uani 1 1 d . A .
N10 N 0.4418(5) 0.12223(19) 0.9437(6) 0.080(3) Uani 1 1 d . A .
C1 C 0.1525(4) 0.17175(14) 0.7620(4) 0.0367(17) Uani 1 1 d . . .
H1 H 0.1431 0.1700 0.7084 0.055 Uiso 1 1 calc R A .
C2 C 0.1162(4) 0.18989(15) 0.7905(5) 0.0418(19) Uani 1 1 d . A .
H2 H 0.0822 0.2005 0.7582 0.063 Uiso 1 1 calc R . .
C3 C 0.1317(4) 0.19217(15) 0.8705(5) 0.043(2) Uani 1 1 d . . .
C4 C 0.1836(5) 0.17755(17) 0.9161(5) 0.049(2) Uani 1 1 d . A .
H4 H 0.1963 0.1797 0.9698 0.073 Uiso 1 1 calc R . .
C5 C 0.2162(5) 0.16005(16) 0.8823(5) 0.046(2) Uani 1 1 d . . .
H5 H 0.2520 0.1498 0.9140 0.068 Uiso 1 1 calc R A .
C6 C 0.1312(4) 0.23255(16) 0.9327(5) 0.045(2) Uani 1 1 d . . .
C7 C 0.0191(4) 0.20683(18) 0.9056(5) 0.055(2) Uani 1 1 d . . .
C8 C 0.0948(4) 0.25005(16) 0.9709(5) 0.044(2) Uani 1 1 d . A .
C9 C 0.1315(4) 0.27040(18) 1.0040(6) 0.056(2) Uani 1 1 d . . .
H9 H 0.1821 0.2726 1.0026 0.084 Uiso 1 1 calc R A .
C10 C 0.0965(4) 0.28813(17) 1.0399(6) 0.054(2) Uani 1 1 d . A .
H10 H 0.1224 0.3026 1.0600 0.081 Uiso 1 1 calc R . .
C11 C 0.0234(4) 0.28434(16) 1.0458(5) 0.044(2) Uani 1 1 d . . .
C12 C -0.0164(4) 0.26381(15) 1.0103(5) 0.043(2) Uani 1 1 d . A .
C13 C 0.0192(4) 0.24661(16) 0.9731(5) 0.0432(19) Uani 1 1 d . . .
C14 C -0.0201(4) 0.22546(19) 0.9409(6) 0.060(3) Uani 1 1 d . A .
C15 C -0.0941(6) 0.2223(2) 0.9434(9) 0.097(5) Uani 1 1 d . . .
H15 H -0.1207 0.2083 0.9209 0.146 Uiso 1 1 calc R A .
C16 C -0.1284(6) 0.2395(3) 0.9781(8) 0.105(6) Uani 1 1 d . A .
H16 H -0.1795 0.2376 0.9781 0.158 Uiso 1 1 calc R . .
C17 C -0.0897(5) 0.2600(2) 1.0138(6) 0.065(3) Uani 1 1 d . . .
C18 C 0.3682(5) 0.2219(2) 0.5512(6) 0.068(3) Uani 1 1 d U . .
C19 C 0.4886(5) 0.19677(17) 0.5830(5) 0.049(2) Uani 1 1 d . . .
C20 C 0.3895(4) 0.18349(15) 0.7013(5) 0.0424(19) Uani 1 1 d . A .
H20 H 0.4254 0.1941 0.7315 0.064 Uiso 1 1 calc R . .
C21 C 0.3505(5) 0.16723(14) 0.7340(4) 0.0417(19) Uani 1 1 d . . .
H21 H 0.3592 0.1671 0.7879 0.063 Uiso 1 1 calc R A .
C22 C 0.2893(5) 0.15184(19) 0.6191(5) 0.059(3) Uani 1 1 d . . .
H22 H 0.2554 0.1404 0.5904 0.089 Uiso 1 1 calc R A .
C23 C 0.3251(5) 0.16823(19) 0.5797(5) 0.058(3) Uani 1 1 d . A .
H23 H 0.3150 0.1684 0.5257 0.087 Uiso 1 1 calc R . .
C24 C 0.3755(5) 0.18412(17) 0.6229(5) 0.048(2) Uani 1 1 d . . .
C25 C 0.2096(5) 0.09527(15) 0.8837(5) 0.045(2) Uani 1 1 d . . .
H25 H 0.2419 0.1067 0.9146 0.068 Uiso 1 1 calc R A .
C26 C 0.1770(5) 0.07729(16) 0.9185(5) 0.046(2) Uani 1 1 d . A .
H26 H 0.1887 0.0758 0.9723 0.070 Uiso 1 1 calc R . .
C27 C 0.1276(4) 0.06161(13) 0.8745(4) 0.0341(17) Uani 1 1 d . . .
C28 C 0.1154(5) 0.06313(15) 0.7966(5) 0.0418(19) Uani 1 1 d . A .
H28 H 0.0832 0.0518 0.7649 0.063 Uiso 1 1 calc R . .
C29 C 0.1504(4) 0.08127(13) 0.7655(4) 0.0376(18) Uani 1 1 d . . .
H29 H 0.1409 0.0825 0.7117 0.056 Uiso 1 1 calc R A .
C30 C 0.1353(5) 0.02400(16) 0.9495(5) 0.044(2) Uani 1 1 d . . .
C31 C 0.0955(4) 0.00565(13) 0.9869(4) 0.0340(17) Uani 1 1 d . A .
C32 C 0.0182(4) 0.00880(14) 0.9822(4) 0.0332(16) Uani 1 1 d . . .
C33 C -0.0231(5) 0.02859(14) 0.9436(4) 0.0390(18) Uani 1 1 d . A .
C34 C 0.0125(4) 0.04712(13) 0.9051(4) 0.0327(16) Uani 1 1 d . . .
C35 C -0.0976(5) 0.03027(15) 0.9382(6) 0.049(2) Uani 1 1 d . . .
H35 H -0.1253 0.0432 0.9097 0.073 Uiso 1 1 calc R A .
C36 C 0.1334(3) -0.01313(8) 1.0257(3) 0.048(2) Uani 1 1 d . . .
H36 H 0.1851 -0.0147 1.0285 0.072 Uiso 1 1 calc R A .
N7 N 0.2976(3) 0.09597(8) 0.7004(3) 0.0432(14) Uani 0.33 1 d PR A 1
OWA O 0.2976(3) 0.09597(8) 0.7004(3) 0.0432(14) Uani 0.67 1 d PR A 2
C37 C 0.3492(3) 0.08183(8) 0.7395(3) 0.052(7) Uiso 0.33 1 d PRU . .
H37 H 0.3642 0.0832 0.7933 0.062 Uiso 0.33 1 calc PR B 1
C38 C 0.3828(17) 0.0641(6) 0.6995(19) 0.067(8) Uiso 0.33 1 d PU A .
H38 H 0.4170 0.0529 0.7292 0.080 Uiso 0.33 1 calc PR . .
C39 C 0.3710(15) 0.0620(5) 0.6287(16) 0.053(7) Uiso 0.33 1 d PU . .
C40 C 0.3142(16) 0.0778(5) 0.5755(18) 0.058(7) Uiso 0.33 1 d PU A .
H40 H 0.3026 0.0762 0.5217 0.070 Uiso 0.33 1 calc PR . .
C41 C 0.285(2) 0.0929(7) 0.609(2) 0.085(10) Uiso 0.33 1 d PU . .
H41 H 0.2509 0.1040 0.5790 0.102 Uiso 0.33 1 calc PRD A 1
N8 N 0.4086(8) 0.0438(3) 0.5911(9) 0.046(5) Uiso 0.33 1 d PGU A .
C42 C 0.4818(8) 0.0478(3) 0.5870(10) 0.049(6) Uiso 0.33 1 d PGU . .
C43 C 0.5190(7) 0.0302(3) 0.5540(11) 0.068(8) Uiso 0.33 1 d PG A .
C44 C 0.4829(9) 0.0087(3) 0.5251(10) 0.049(6) Uiso 0.33 1 d PG . .
C45 C 0.4097(9) 0.0048(3) 0.5291(11) 0.073(9) Uiso 0.33 1 d PG A .
C46 C 0.3725(7) 0.0223(3) 0.5622(11) 0.054(7) Uiso 0.33 1 d PG . .
C47 C 0.376(2) -0.0191(8) 0.504(2) 0.093(12) Uiso 0.33 1 d P . .
H47 H 0.3354 -0.0246 0.5238 0.112 Uiso 0.33 1 calc PR A .
C48 C 0.5975(19) 0.0346(7) 0.550(2) 0.076(9) Uiso 0.33 1 d P . .
H48 H 0.6280 0.0466 0.5798 0.091 Uiso 0.33 1 calc PR A .
C49 C 0.4037(6) 0.12273(15) 0.8745(6) 0.052(2) Uani 1 1 d . . .
C50 C 0.4589(6) 0.1191(3) 0.8235(7) 0.084(4) Uani 1 1 d . A .
H50A H 0.4386 0.1075 0.7815 0.125 Uiso 1 1 calc R C 1
H50B H 0.4702 0.1349 0.8017 0.125 Uiso 1 1 calc R C 1
C51A C 0.5286(19) 0.1084(6) 0.8768(18) 0.082(9) Uani 0.50 1 d P A 1
H51A H 0.5747 0.1140 0.8629 0.123 Uiso 1 1 calc R A 1
H51B H 0.5275 0.0903 0.8778 0.123 Uiso 1 1 calc R A 1
C51B C 0.534(2) 0.1225(8) 0.882(3) 0.114(13) Uani 0.50 1 d P A 2
C52 C 0.5207(7) 0.1197(3) 0.9543(9) 0.100(4) Uani 1 1 d U . .
H52A H 0.5415 0.1086 0.9973 0.150 Uiso 1 1 calc R A 1
H52B H 0.5459 0.1358 0.9635 0.150 Uiso 1 1 calc R A 1
C53 C 0.4112(10) 0.1284(3) 1.0059(8) 0.121(7) Uani 1 1 d . . .
H53A H 0.3820 0.1435 0.9945 0.182 Uiso 1 1 calc R A .
H53B H 0.4514 0.1309 1.0513 0.182 Uiso 1 1 calc R . .
H53C H 0.3789 0.1150 1.0152 0.182 Uiso 1 1 calc R . .
C54 C 0.0900(5) 0.12370(13) 0.6228(5) 0.043(2) Uani 1 1 d . . .
C55 C 0.0280(7) 0.1283(2) 0.6623(11) 0.101(4) Uani 1 1 d DU A .
H55A H 0.0258 0.1153 0.6998 0.151 Uiso 1 1 calc R . .
H55B H 0.0342 0.1444 0.6885 0.151 Uiso 1 1 calc R . .
C56 C -0.0401(12) 0.1281(4) 0.5982(13) 0.164(8) Uani 1 1 d DU . .
H56A H -0.0804 0.1187 0.6130 0.246 Uiso 1 1 calc R A .
H56B H -0.0578 0.1450 0.5853 0.246 Uiso 1 1 calc R . .
C57 C -0.0203(8) 0.1167(4) 0.5338(9) 0.126(5) Uani 1 1 d DU A .
H57A H -0.0397 0.1262 0.4867 0.190 Uiso 1 1 calc R . .
H57B H -0.0395 0.0997 0.5265 0.190 Uiso 1 1 calc R . .
C58 C 0.1108(10) 0.1074(4) 0.5063(9) 0.149(8) Uani 1 1 d . . .
H58A H 0.1477 0.1198 0.5009 0.223 Uiso 1 1 calc R A .
H58B H 0.0795 0.1035 0.4562 0.223 Uiso 1 1 calc R . .
H58C H 0.1365 0.0926 0.5291 0.223 Uiso 1 1 calc RD . .
O1 O 0.1954(4) 0.23435(13) 0.9255(5) 0.075(2) Uani 1 1 d . A .
O2 O -0.0132(3) 0.18833(13) 0.8742(4) 0.0670(19) Uani 1 1 d . A .
O3 O 0.3057(4) 0.22351(16) 0.5537(5) 0.091(3) Uani 1 1 d U . .
O4 O 0.5176(3) 0.17891(11) 0.6148(3) 0.0508(15) Uani 1 1 d . . .
O5 O 0.3107(15) 0.0192(5) 0.5754(17) 0.104(10) Uani 0.33 1 d P A .
O6 O 0.5140(10) 0.0666(5) 0.6203(13) 0.075(7) Uani 0.33 1 d PU A .
O7 O -0.0167(3) 0.06480(10) 0.8721(3) 0.0421(13) Uani 1 1 d . A .
O8 O 0.2000(3) 0.02341(11) 0.9514(4) 0.0594(18) Uani 1 1 d . A .
O9 O 0.3375(3) 0.12581(8) 0.8525(3) 0.0348(12) Uani 1 1 d . A .
O10 O 0.1565(3) 0.12530(9) 0.6541(3) 0.0421(14) Uani 1 1 d . A .
O11 O 0.0000 0.2459(2) 0.7500 0.107(4) Uani 1 2 d S . .
O12 O -0.0508(5) 0.28547(16) 0.8280(4) 0.082(2) Uani 1 1 d . . .
O13 O -0.0891(5) 0.28478(18) 0.6781(5) 0.092(3) Uani 1 1 d . . .
O14 O 0.0000 0.32006(19) 0.7500 0.068(3) Uani 1 2 d S . .
O15 O -0.1412(4) 0.32023(16) 0.7542(5) 0.084(2) Uani 1 1 d . . .
O16 O -0.0901(5) 0.3547(2) 0.6794(5) 0.104(3) Uani 1 1 d . . .
O17 O -0.1909(5) 0.3205(2) 0.5921(5) 0.113(4) Uani 1 1 d . . .
O18 O 0.0000 0.3914(2) 0.7500 0.102(4) Uani 1 2 d S . .
O19 O -0.0513(6) 0.35418(18) 0.8275(5) 0.102(3) Uani 1 1 d . . .
O20 O -0.1116(6) 0.3199(2) 0.9163(5) 0.116(4) Uani 1 1 d . . .
O21 O 0.0351(5) 0.32017(18) 0.8999(4) 0.097(3) Uani 1 1 d . . .
O22 O 0.0000 0.1339(4) 0.2500 0.181(10) Uani 1 2 d S . .
O23 O 0.0886(7) 0.09237(16) 0.3255(4) 0.112(4) Uani 1 1 d . . .
O24 O 0.1895(7) 0.0570(2) 0.4116(5) 0.142(5) Uani 1 1 d . . .
O25 O 0.0888(4) 0.02347(14) 0.3254(4) 0.0681(19) Uani 1 1 d . . .
O26 O 0.1445(5) 0.05783(16) 0.2497(5) 0.097(3) Uani 1 1 d . . .
O27 O 0.0000 0.05790(16) 0.2500 0.065(3) Uani 1 2 d S . .
O28 O 0.0551(7) 0.09298(14) 0.1745(4) 0.111(4) Uani 1 1 d . . .
O29 O -0.0320(5) 0.05744(14) 0.0999(4) 0.081(2) Uani 1 1 d . . .
O30 O 0.1183(6) 0.05807(15) 0.0887(5) 0.103(3) Uani 1 1 d . . .
O31 O 0.0556(4) 0.02398(12) 0.1747(4) 0.0649(18) Uani 1 1 d . . .
O32 O 0.0000 -0.01606(16) 0.2500 0.058(2) Uani 1 2 d S . .

loop_
_atom_site_aniso_label
_atom_site_aniso_U_11
_atom_site_aniso_U_22
_atom_site_aniso_U_33
_atom_site_aniso_U_23
_atom_site_aniso_U_13
_atom_site_aniso_U_12
Zn1 0.0336(5) 0.0191(5) 0.0337(5) -0.0007(3) 0.0177(4) -0.0049(3)
Mo1 0.0922(8) 0.1169(10) 0.0523(6) 0.0072(5) 0.0286(6) 0.0161(6)
Mo2 0.1292(16) 0.0928(12) 0.0741(11) 0.000 0.0302(11) 0.000
Mo3 0.0791(8) 0.1276(11) 0.0525(6) 0.0071(6) 0.0046(5) 0.0056(6)
Mo4 0.248(3) 0.0459(8) 0.0614(10) 0.000 0.0505(13) 0.000
Mo5 0.1295(10) 0.0622(6) 0.0489(6) -0.0087(4) 0.0265(6) -0.0261(6)
Mo6 0.0599(7) 0.0435(7) 0.0563(7) 0.000 0.0045(6) 0.000
Mo7 0.1178(10) 0.0879(8) 0.0496(6) -0.0115(5) -0.0004(6) -0.0386(7)
Mo8 0.0712(9) 0.0946(11) 0.0752(10) 0.000 0.0233(8) 0.000
N1 0.032(3) 0.037(3) 0.031(3) 0.000(3) 0.019(3) -0.002(3)
N2 0.043(4) 0.047(4) 0.049(4) -0.016(3) 0.010(3) 0.009(3)
N3 0.036(3) 0.037(3) 0.031(3) -0.005(3) 0.014(3) -0.008(3)
N4 0.026(3) 0.063(4) 0.052(4) 0.030(4) 0.017(3) -0.003(3)
N5 0.047(4) 0.023(3) 0.033(4) 0.010(3) 0.020(3) -0.007(3)
N6 0.032(3) 0.036(3) 0.039(4) 0.008(3) 0.012(3) -0.015(3)
N9 0.060(6) 0.105(7) 0.079(7) 0.019(6) -0.011(5) -0.039(5)
N10 0.061(6) 0.102(8) 0.068(7) -0.006(5) -0.002(5) -0.001(5)
C1 0.043(4) 0.037(4) 0.033(4) -0.002(3) 0.015(4) 0.001(3)
C2 0.040(4) 0.042(4) 0.042(5) -0.004(4) 0.007(4) 0.001(4)
C3 0.040(4) 0.046(5) 0.043(5) -0.022(4) 0.010(4) 0.008(4)
C4 0.050(5) 0.061(6) 0.035(5) -0.008(4) 0.011(4) 0.005(4)
C5 0.043(5) 0.047(5) 0.051(5) -0.004(4) 0.021(4) 0.003(4)
C6 0.021(4) 0.053(5) 0.060(5) -0.015(4) 0.006(4) 0.014(3)
C7 0.031(4) 0.069(6) 0.067(6) -0.036(5) 0.015(4) 0.002(4)
C8 0.042(5) 0.049(5) 0.043(5) -0.012(4) 0.013(4) -0.009(4)
C9 0.026(4) 0.067(6) 0.081(7) -0.017(5) 0.024(4) -0.008(4)
C10 0.031(4) 0.050(5) 0.084(7) -0.019(5) 0.020(4) -0.002(4)
C11 0.034(4) 0.059(5) 0.041(5) -0.011(4) 0.015(4) 0.003(4)
C12 0.025(4) 0.050(5) 0.053(5) -0.027(4) 0.009(4) 0.000(3)
C13 0.027(4) 0.056(5) 0.047(5) -0.015(4) 0.008(4) -0.003(4)
C14 0.021(4) 0.081(7) 0.078(7) -0.038(6) 0.010(4) 0.005(4)
C15 0.049(6) 0.089(9) 0.159(13) -0.078(9) 0.035(7) -0.007(6)
C16 0.054(6) 0.123(11) 0.158(12) -0.105(10) 0.065(8) -0.034(7)
C17 0.038(5) 0.085(7) 0.074(7) -0.044(6) 0.017(5) -0.004(5)
C18 0.046(5) 0.084(6) 0.079(6) 0.042(5) 0.028(4) 0.000(4)
C19 0.055(5) 0.051(5) 0.040(5) 0.011(4) 0.007(4) -0.007(4)
C20 0.042(4) 0.044(5) 0.043(5) 0.008(4) 0.013(4) -0.014(4)
C21 0.057(5) 0.041(4) 0.031(4) 0.001(3) 0.018(4) -0.014(4)
C22 0.061(6) 0.080(7) 0.041(5) -0.012(5) 0.020(4) -0.042(5)
C23 0.066(6) 0.079(7) 0.031(5) 0.003(4) 0.014(4) -0.036(5)
C24 0.040(5) 0.056(5) 0.050(5) 0.015(4) 0.015(4) 0.004(4)
C25 0.059(5) 0.045(5) 0.033(5) -0.001(4) 0.013(4) -0.028(4)
C26 0.058(5) 0.053(5) 0.031(4) -0.001(4) 0.017(4) -0.027(4)
C27 0.033(4) 0.034(4) 0.041(5) 0.004(3) 0.018(3) -0.009(3)
C28 0.049(5) 0.037(4) 0.038(5) 0.004(4) 0.009(4) -0.013(4)
C29 0.052(5) 0.032(4) 0.032(4) 0.002(3) 0.014(4) -0.018(3)
C30 0.041(5) 0.051(5) 0.045(5) 0.013(4) 0.019(4) -0.012(4)
C31 0.036(4) 0.033(4) 0.036(4) 0.010(3) 0.015(3) 0.000(3)
C32 0.044(4) 0.029(4) 0.028(4) 0.003(3) 0.011(3) -0.012(3)
C33 0.049(5) 0.037(4) 0.035(4) 0.002(3) 0.018(4) -0.005(4)
C34 0.038(4) 0.028(4) 0.031(4) 0.007(3) 0.007(3) -0.004(3)
C35 0.039(5) 0.035(4) 0.073(6) 0.019(4) 0.015(4) 0.002(3)
C36 0.037(4) 0.050(5) 0.060(6) 0.016(4) 0.017(4) -0.012(4)
N7 0.048(3) 0.037(3) 0.053(4) -0.003(3) 0.027(3) 0.004(3)
OWA 0.048(3) 0.037(3) 0.053(4) -0.003(3) 0.027(3) 0.004(3)
C49 0.065(7) 0.039(5) 0.054(6) -0.001(4) 0.018(5) -0.007(4)
C50 0.059(7) 0.115(10) 0.086(8) 0.008(7) 0.036(6) 0.034(7)
C51A 0.09(2) 0.073(18) 0.076(17) -0.027(18) 0.008(14) 0.014(18)
C51B 0.10(3) 0.11(3) 0.15(4) -0.01(3) 0.06(2) -0.01(3)
C52 0.068(7) 0.123(8) 0.105(8) 0.002(7) 0.011(6) 0.003(6)
C53 0.107(11) 0.21(2) 0.055(8) -0.046(9) 0.031(8) -0.031(10)
C54 0.043(5) 0.030(4) 0.053(6) 0.001(4) 0.005(4) -0.009(3)
C55 0.074(8) 0.054(7) 0.188(15) 0.014(8) 0.059(7) 0.005(5)
C56 0.136(10) 0.150(11) 0.196(11) -0.002(8) 0.020(7) -0.004(8)
C57 0.079(9) 0.175(16) 0.101(10) 0.037(9) -0.028(7) -0.039(10)
C58 0.146(15) 0.23(2) 0.078(10) -0.056(13) 0.047(11) -0.063(15)
O1 0.049(4) 0.060(4) 0.128(6) -0.044(4) 0.043(4) -0.003(3)
O2 0.043(3) 0.067(4) 0.090(5) -0.033(4) 0.012(3) 0.002(3)
O3 0.041(4) 0.103(5) 0.142(6) 0.065(5) 0.048(4) 0.018(3)
O4 0.043(3) 0.055(4) 0.053(4) 0.029(3) 0.008(3) -0.006(3)
O5 0.089(17) 0.11(2) 0.12(2) -0.067(18) 0.041(16) -0.023(15)
O6 0.045(11) 0.102(17) 0.089(16) -0.031(13) 0.036(11) 0.012(11)
O7 0.044(3) 0.035(3) 0.049(3) 0.009(3) 0.015(3) -0.009(2)
O8 0.043(4) 0.052(4) 0.087(5) 0.030(3) 0.022(3) -0.011(3)
O9 0.030(3) 0.035(3) 0.039(3) -0.001(2) 0.006(2) -0.006(2)
O10 0.050(4) 0.035(3) 0.043(3) 0.003(2) 0.015(3) -0.009(2)
O11 0.158(13) 0.052(7) 0.130(11) 0.000 0.070(10) 0.000
O12 0.093(6) 0.099(6) 0.064(5) 0.012(4) 0.038(4) 0.021(5)
O13 0.079(5) 0.119(7) 0.069(5) -0.012(5) -0.003(4) -0.008(5)
O14 0.074(7) 0.082(7) 0.054(6) 0.000 0.024(5) 0.000
O15 0.071(5) 0.106(6) 0.071(5) -0.004(4) 0.007(4) 0.008(4)
O16 0.102(7) 0.126(8) 0.082(6) 0.022(6) 0.016(5) 0.031(6)
O17 0.074(6) 0.175(11) 0.077(6) 0.015(6) -0.007(5) 0.005(6)
O18 0.172(13) 0.080(8) 0.068(7) 0.000 0.052(8) 0.000
O19 0.142(8) 0.099(7) 0.074(5) 0.009(5) 0.041(6) 0.018(6)
O20 0.124(8) 0.163(10) 0.077(6) 0.023(6) 0.055(6) 0.046(7)
O21 0.112(7) 0.126(8) 0.045(4) 0.006(4) 0.002(4) 0.015(5)
O22 0.31(3) 0.169(18) 0.071(11) 0.000 0.060(15) 0.000
O23 0.206(11) 0.072(5) 0.052(5) -0.016(4) 0.022(6) -0.062(6)
O24 0.168(10) 0.184(12) 0.051(5) -0.008(6) -0.023(6) -0.086(9)
O25 0.078(5) 0.073(5) 0.048(4) 0.004(3) 0.004(3) -0.012(4)
O26 0.110(7) 0.100(7) 0.084(6) -0.013(5) 0.025(5) -0.055(5)
O27 0.105(8) 0.046(5) 0.041(5) 0.000 0.012(5) 0.000
O28 0.241(12) 0.051(4) 0.050(4) -0.014(3) 0.053(6) -0.048(6)
O29 0.129(7) 0.073(5) 0.036(4) 0.005(3) 0.009(4) 0.009(4)
O30 0.181(10) 0.072(5) 0.069(5) -0.007(4) 0.054(6) -0.050(6)
O31 0.074(4) 0.057(4) 0.063(4) -0.008(3) 0.014(4) -0.016(3)
O32 0.054(5) 0.045(5) 0.071(6) 0.000 0.010(5) 0.000

loop_
_atom_type_symbol
_atom_type_description
_atom_type_scat_dispersion_real
_atom_type_scat_dispersion_imag
_atom_type_scat_source
C C 0.0033 0.0016 'International Tables Vol C Tables 4.2.6.8 and 6.1.1.4'
H H 0.0000 0.0000 'International Tables Vol C Tables 4.2.6.8 and 6.1.1.4'
N N 0.0061 0.0033 'International Tables Vol C Tables 4.2.6.8 and 6.1.1.4'
O O 0.0106 0.0060 'International Tables Vol C Tables 4.2.6.8 and 6.1.1.4'
Mo Mo -1.6832 0.6857 'International Tables Vol C Tables 4.2.6.8 and 6.1.1.4'
Zn Zn 0.2839 1.4301 'International Tables Vol C Tables 4.2.6.8 and 6.1.1.4'

loop_
_geom_angle_atom_site_label_1
_geom_angle_atom_site_label_2
_geom_angle_atom_site_label_3
_geom_angle
_geom_angle_site_symmetry_1
_geom_angle_site_symmetry_3
N3 Zn1 O9 93.3(2) . .
N3 Zn1 N5 176.8(2) . .
O9 Zn1 N5 87.5(2) . .
N3 Zn1 O10 87.0(2) . .
O9 Zn1 O10 178.3(2) . .
N5 Zn1 O10 92.3(2) . .
N3 Zn1 N7 89.6(2) . .
O9 Zn1 N7 93.43(19) . .
N5 Zn1 N7 87.2(2) . .
O10 Zn1 N7 88.2(2) . .
N3 Zn1 OWA 89.6(2) . .
O9 Zn1 OWA 93.43(19) . .
N5 Zn1 OWA 87.2(2) . .
O10 Zn1 OWA 88.2(2) . .
N7 Zn1 OWA 0.0(3) . .
N3 Zn1 N1 88.4(2) . .
O9 Zn1 N1 85.9(2) . .
N5 Zn1 N1 94.7(2) . .
O10 Zn1 N1 92.5(2) . .
N7 Zn1 N1 177.90(18) . .
OWA Zn1 N1 177.90(18) . .
O20 Mo1 O15 105.5(5) . .
O20 Mo1 O21 101.3(5) . .
O15 Mo1 O21 153.2(4) . .
O20 Mo1 O12 103.7(5) . .
O15 Mo1 O12 89.1(4) . .
O21 Mo1 O12 85.9(4) . .
O20 Mo1 O19 103.4(5) . .
O15 Mo1 O19 87.4(4) . .
O21 Mo1 O19 85.0(4) . .
O12 Mo1 O19 152.7(4) . .
O20 Mo1 O14 177.7(4) . .
O15 Mo1 O14 76.8(3) . .
O21 Mo1 O14 76.4(3) . .
O12 Mo1 O14 76.7(3) . .
O19 Mo1 O14 76.1(4) . .
O18 Mo2 O16 103.5(3) . .
O18 Mo2 O16 103.5(3) . 2_556
O16 Mo2 O16 153.1(6) . 2_556
O18 Mo2 O19 104.2(3) . 2_556
O16 Mo2 O19 87.5(4) . 2_556
O16 Mo2 O19 85.9(4) 2_556 2_556
O18 Mo2 O19 104.2(3) . .
O16 Mo2 O19 85.9(4) . .
O16 Mo2 O19 87.5(4) 2_556 .
O19 Mo2 O19 151.5(6) 2_556 .
O18 Mo2 O14 180.000(2) . .
O16 Mo2 O14 76.5(3) . .
O16 Mo2 O14 76.5(3) 2_556 .
O19 Mo2 O14 75.8(3) 2_556 .
O19 Mo2 O14 75.8(3) . .
O17 Mo3 O21 103.7(4) . 2_556
O17 Mo3 O15 103.7(4) . .
O21 Mo3 O15 152.6(4) 2_556 .
O17 Mo3 O16 102.6(5) . .
O21 Mo3 O16 88.6(4) 2_556 .
O15 Mo3 O16 84.7(4) . .
O17 Mo3 O13 104.0(5) . .
O21 Mo3 O13 88.0(4) 2_556 .
O15 Mo3 O13 86.2(4) . .
O16 Mo3 O13 153.2(4) . .
O17 Mo3 O14 179.2(5) . .
O21 Mo3 O14 76.6(2) 2_556 .
O15 Mo3 O14 76.1(2) . .
O16 Mo3 O14 76.6(4) . .
O13 Mo3 O14 76.7(4) . .
O22 Mo4 O23 103.3(2) . .
O22 Mo4 O23 103.3(2) . 2
O23 Mo4 O23 153.3(5) . 2
O22 Mo4 O28 102.3(2) . .
O23 Mo4 O28 87.2(5) . .
O23 Mo4 O28 87.2(4) 2 .
O22 Mo4 O28 102.3(2) . 2
O23 Mo4 O28 87.2(4) . 2
O23 Mo4 O28 87.2(5) 2 2
O28 Mo4 O28 155.4(4) . 2
O22 Mo4 O27 180.000(1) . .
O23 Mo4 O27 76.7(2) . .
O23 Mo4 O27 76.7(2) 2 .
O28 Mo4 O27 77.7(2) . .
O28 Mo4 O27 77.7(2) 2 .
O30 Mo5 O26 104.2(5) . .
O30 Mo5 O31 103.4(4) . .
O26 Mo5 O31 87.1(3) . .
O30 Mo5 O29 102.6(4) . .
O26 Mo5 O29 153.1(4) . .
O31 Mo5 O29 85.0(3) . .
O30 Mo5 O28 103.6(4) . .
O26 Mo5 O28 88.3(4) . .
O31 Mo5 O28 152.9(4) . .
O29 Mo5 O28 87.1(4) . .
O30 Mo5 O27 178.3(4) . .
O26 Mo5 O27 77.4(3) . .
O31 Mo5 O27 76.1(3) . .
O29 Mo5 O27 75.8(2) . .
O28 Mo5 O27 76.9(3) . .
O32 Mo6 O25 103.0(2) . .
O32 Mo6 O25 103.0(2) . 2
O25 Mo6 O25 154.1(4) . 2
O32 Mo6 O31 103.7(2) . 2
O25 Mo6 O31 87.3(3) . 2
O25 Mo6 O31 86.6(3) 2 2
O32 Mo6 O31 103.7(2) . .
O25 Mo6 O31 86.6(3) . .
O25 Mo6 O31 87.3(3) 2 .
O31 Mo6 O31 152.6(4) 2 .
O32 Mo6 O27 180.0 . .
O25 Mo6 O27 77.0(2) . .
O25 Mo6 O27 77.0(2) 2 .
O31 Mo6 O27 76.3(2) 2 .
O31 Mo6 O27 76.3(2) . .
O24 Mo7 O29 105.0(5) . 2
O24 Mo7 O23 104.6(5) . .
O29 Mo7 O23 88.6(4) 2 .
O24 Mo7 O25 101.2(5) . .
O29 Mo7 O25 87.2(3) 2 .
O23 Mo7 O25 154.0(4) . .
O24 Mo7 O26 101.4(5) . .
O29 Mo7 O26 153.5(4) 2 .
O23 Mo7 O26 86.5(4) . .
O25 Mo7 O26 86.0(3) . .
O24 Mo7 O27 177.5(5) . .
O29 Mo7 O27 76.8(2) 2 .
O23 Mo7 O27 77.0(4) . .
O25 Mo7 O27 77.0(3) . .
O26 Mo7 O27 76.8(3) . .
O11 Mo8 O13 103.1(3) . 2_556
O11 Mo8 O13 103.1(3) . .
O13 Mo8 O13 153.9(6) 2_556 .
O11 Mo8 O12 104.0(3) . 2_556
O13 Mo8 O12 87.4(4) 2_556 2_556
O13 Mo8 O12 86.4(4) . 2_556
O11 Mo8 O12 104.0(3) . .
O13 Mo8 O12 86.4(4) 2_556 .
O13 Mo8 O12 87.4(4) . .
O12 Mo8 O12 152.0(5) 2_556 .
O11 Mo8 O14 180.000(1) . .
O13 Mo8 O14 76.9(3) 2_556 .
O13 Mo8 O14 76.9(3) . .
O12 Mo8 O14 76.0(3) 2_556 .
O12 Mo8 O14 76.0(3) . .
C1 N1 C5 116.3(6) . .
C1 N1 Zn1 120.1(5) . .
C5 N1 Zn1 123.6(5) . .
C7 N2 C6 123.4(7) . .
C7 N2 C3 118.3(7) . .
C6 N2 C3 118.2(6) . .
C22 N3 C21 117.0(6) . .
C22 N3 Zn1 122.6(5) . .
C21 N3 Zn1 120.3(5) . .
C19 N4 C18 127.1(6) . .
C19 N4 C24 118.4(7) . .
C18 N4 C24 114.5(6) . .
C29 N5 C25 117.4(6) . .
C29 N5 Zn1 119.7(5) . .
C25 N5 Zn1 122.9(5) . .
C27 N6 C30 117.8(6) . .
C27 N6 C34 116.7(6) . .
C30 N6 C34 125.4(6) . .
C54 N9 C58 123.4(11) . .
C54 N9 C57 112.5(12) . .
C58 N9 C57 123.7(12) . .
C49 N10 C53 122.6(11) . .
C49 N10 C52 116.4(12) . .
C53 N10 C52 120.0(12) . .
N1 C1 C2 123.8(7) . .
C1 C2 C3 116.8(7) . .
C4 C3 C2 120.9(7) . .
C4 C3 N2 121.5(7) . .
C2 C3 N2 117.6(7) . .
C5 C4 C3 117.7(8) . .
C4 C5 N1 124.5(8) . .
O1 C6 N2 116.8(7) . .
O1 C6 C8 124.8(8) . .
N2 C6 C8 118.4(7) . .
O2 C7 N2 119.7(7) . .
O2 C7 C14 121.6(7) . .
N2 C7 C14 118.5(8) . .
C9 C8 C13 119.2(8) . .
C9 C8 C6 120.8(7) . .
C13 C8 C6 120.0(7) . .
C8 C9 C10 121.9(7) . .
C11 C10 C9 119.4(8) . .
C10 C11 C12 119.7(7) . .
C10 C11 C19 117.9(8) . 8_456
C12 C11 C19 122.1(7) . 8_456
C17 C12 C13 119.6(7) . .
C17 C12 C11 120.7(7) . .
C13 C12 C11 119.7(7) . .
C12 C13 C14 119.2(7) . .
C12 C13 C8 119.9(7) . .
C14 C13 C8 120.8(7) . .
C15 C14 C13 120.2(8) . .
C15 C14 C7 121.0(9) . .
C13 C14 C7 118.8(7) . .
C16 C15 C14 119.8(10) . .
C15 C16 C17 121.2(9) . .
C12 C17 C16 119.9(8) . .
C12 C17 C18 122.2(8) . 8_456
C16 C17 C18 117.8(8) . 8_456
O3 C18 N4 121.5(8) . .
O3 C18 C17 125.6(9) . 8
N4 C18 C17 112.9(7) . 8
O4 C19 N4 117.9(7) . .
O4 C19 C11 127.0(8) . 8
N4 C19 C11 114.9(7) . 8
C21 C20 C24 118.0(8) . .
N3 C21 C20 123.9(7) . .
N3 C22 C23 123.7(8) . .
C24 C23 C22 116.7(8) . .
C23 C24 C20 120.6(8) . .
C23 C24 N4 118.9(8) . .
C20 C24 N4 120.4(8) . .
N5 C25 C26 122.6(7) . .
C27 C26 C25 119.0(7) . .
C26 C27 C28 119.2(7) . .
C26 C27 N6 119.8(7) . .
C28 C27 N6 121.0(7) . .
C29 C28 C27 118.8(7) . .
N5 C29 C28 122.9(7) . .
O8 C30 N6 119.2(7) . .
O8 C30 C31 124.6(8) . .
N6 C30 C31 116.2(7) . .
C36 C31 C32 121.3(6) . .
C36 C31 C30 119.7(6) . .
C32 C31 C30 119.1(7) . .
C33 C32 C32 119.0(9) . 5_557
C33 C32 C31 123.0(7) . .
C32 C32 C31 118.0(9) 5_557 .
C35 C33 C32 120.7(7) . .
C35 C33 C34 118.5(7) . .
C32 C33 C34 120.7(7) . .
O7 C34 N6 118.0(6) . .
O7 C34 C33 126.4(7) . .
N6 C34 C33 115.6(6) . .
C33 C35 C36 120.3(7) . 5_557
C31 C36 C35 120.7(6) . 5_557
C37 N7 C41 114.1(14) . .
C37 N7 Zn1 122.00(14) . .
C41 N7 Zn1 123.0(14) . .
C37 OWA C41 114.1(14) . .
C37 OWA Zn1 122.00(14) . .
C41 OWA Zn1 123.0(14) . .
OWA C37 N7 0.0(7) . .
OWA C37 C38 118.4(14) . .
N7 C37 C38 118.4(14) . .
C39 C38 C37 126(3) . .
C38 C39 N8 123(3) . .
C38 C39 C40 122(3) . .
N8 C39 C40 115(2) . .
C41 C40 C39 113(3) . .
C40 C41 N7 127(3) . .
C40 C41 OWA 127(3) . .
N7 C41 OWA 0.0(3) . .
C42 N8 C46 120.0 . .
C42 N8 C39 119.4(15) . .
C46 N8 C39 120.6(15) . .
O6 C42 C43 122.5(13) . .
O6 C42 N8 117.2(13) . .
C43 C42 N8 120.0 . .
C42 C43 C44 120.0 . .
C42 C43 C48 119.9(18) . .
C44 C43 C48 120.1(18) . .
C43 C44 C45 120.0 . .
C43 C44 C44 121(2) . 5_656
C45 C44 C44 118(2) . 5_656
C46 C45 C44 120.0 . .
C46 C45 C47 122(2) . .
C44 C45 C47 118(2) . .
O5 C46 C45 124.3(16) . .
O5 C46 N8 115.3(16) . .
C45 C46 N8 120.0 . .
C48 C47 C45 122(3) 5_656 .
C47 C48 C43 115(3) 5_656 .
O9 C49 N10 127.4(10) . .
O9 C49 C50 125.8(10) . .
N10 C49 C50 106.8(10) . .
C51A C50 C49 104.5(16) . .
C51A C50 C51B 29.3(15) . .
C49 C50 C51B 100.8(19) . .
C50 C51A C52 100.0(19) . .
C52 C51B C50 108(3) . .
C51B C52 N10 105(2) . .
C51B C52 C51A 29.7(17) . .
N10 C52 C51A 102.8(16) . .
O10 C54 N9 125.2(10) . .
O10 C54 C55 124.0(10) . .
N9 C54 C55 110.7(10) . .
C56 C55 C54 103.1(15) . .
C57 C56 C55 107.6(16) . .
C56 C57 N9 103.3(14) . .
C49 O9 Zn1 142.9(6) . .
C54 O10 Zn1 152.8(6) . .
Mo8 O12 Mo1 117.6(4) . .
Mo8 O13 Mo3 116.3(4) . .
Mo3 O14 Mo3 180.0(5) . 2_556
Mo3 O14 Mo1 90.13(4) . 2_556
Mo3 O14 Mo1 89.87(5) 2_556 2_556
Mo3 O14 Mo1 89.87(5) . .
Mo3 O14 Mo1 90.13(4) 2_556 .
Mo1 O14 Mo1 179.3(5) 2_556 .
Mo3 O14 Mo2 90.0(3) . .
Mo3 O14 Mo2 90.0(3) 2_556 .
Mo1 O14 Mo2 90.4(3) 2_556 .
Mo1 O14 Mo2 90.4(3) . .
Mo3 O14 Mo8 90.0(3) . .
Mo3 O14 Mo8 90.0(3) 2_556 .
Mo1 O14 Mo8 89.6(3) 2_556 .
Mo1 O14 Mo8 89.6(3) . .
Mo2 O14 Mo8 180.0 . .
Mo1 O15 Mo3 117.3(4) . .
Mo2 O16 Mo3 116.8(5) . .
Mo2 O19 Mo1 117.8(5) . .
Mo1 O21 Mo3 116.9(4) . 2_556
Mo4 O23 Mo7 116.3(4) . .
Mo6 O25 Mo7 115.9(4) . .
Mo5 O26 Mo7 115.8(5) . .
Mo7 O27 Mo7 179.9(4) 2 .
Mo7 O27 Mo6 90.0(2) 2 .
Mo7 O27 Mo6 90.0(2) . .
Mo7 O27 Mo4 90.0(2) 2 .
Mo7 O27 Mo4 90.0(2) . .
Mo6 O27 Mo4 180.0 . .
Mo7 O27 Mo5 89.98(5) 2 .
Mo7 O27 Mo5 90.02(5) . .
Mo6 O27 Mo5 90.3(2) . .
Mo4 O27 Mo5 89.7(2) . .
Mo7 O27 Mo5 90.02(5) 2 2
Mo7 O27 Mo5 89.98(5) . 2
Mo6 O27 Mo5 90.3(2) . 2
Mo4 O27 Mo5 89.7(2) . 2
Mo5 O27 Mo5 179.3(4) . 2
Mo4 O28 Mo5 115.7(4) . .
Mo7 O29 Mo5 117.4(4) 2 .
Mo5 O31 Mo6 117.3(4) . .

loop_
_geom_bond_atom_site_label_1
_geom_bond_atom_site_label_2
_geom_bond_distance
_geom_bond_site_symmetry_2
Zn1 N3 2.131(6) .
Zn1 O9 2.141(5) .
Zn1 N5 2.148(5) .
Zn1 O10 2.159(6) .
Zn1 N7 2.162(5) .
Zn1 OWA 2.162(5) .
Zn1 N1 2.211(6) .
Mo1 O20 1.703(8) .
Mo1 O15 1.878(8) .
Mo1 O21 1.909(9) .
Mo1 O12 1.926(9) .
Mo1 O19 1.930(10) .
Mo1 O14 2.3184(12) .
Mo2 O18 1.558(13) .
Mo2 O16 1.900(10) .
Mo2 O16 1.900(10) 2_556
Mo2 O19 1.925(9) 2_556
Mo2 O19 1.925(9) .
Mo2 O14 2.334(11) .
Mo3 O17 1.691(9) .
Mo3 O21 1.927(10) 2_556
Mo3 O15 1.942(9) .
Mo3 O16 1.946(12) .
Mo3 O13 1.977(10) .
Mo3 O14 2.2994(13) .
Mo4 O22 1.82(2) .
Mo4 O23 1.925(11) .
Mo4 O23 1.925(11) 2
Mo4 O28 1.927(9) .
Mo4 O28 1.927(9) 2
Mo4 O27 2.324(9) .
Mo5 O30 1.694(9) .
Mo5 O26 1.901(9) .
Mo5 O31 1.917(7) .
Mo5 O29 1.929(9) .
Mo5 O28 1.954(8) .
Mo5 O27 2.3373(12) .
Mo6 O32 1.724(9) .
Mo6 O25 1.924(7) .
Mo6 O25 1.924(7) 2
Mo6 O31 1.941(7) 2
Mo6 O31 1.941(7) .
Mo6 O27 2.309(9) .
Mo7 O24 1.702(10) .
Mo7 O29 1.913(9) 2
Mo7 O23 1.928(10) .
Mo7 O25 1.928(7) .
Mo7 O26 1.976(9) .
Mo7 O27 2.3069(14) .
Mo8 O11 1.693(11) .
Mo8 O13 1.896(8) 2_556
Mo8 O13 1.896(8) .
Mo8 O12 1.923(7) 2_556
Mo8 O12 1.923(7) .
Mo8 O14 2.352(11) .
N1 C1 1.357(10) .
N1 C5 1.362(10) .
N2 C7 1.378(11) .
N2 C6 1.412(11) .
N2 C3 1.470(10) .
N3 C22 1.334(10) .
N3 C21 1.343(10) .
N4 C19 1.427(11) .
N4 C18 1.435(12) .
N4 C24 1.441(10) .
N5 C29 1.341(9) .
N5 C25 1.343(10) .
N6 C27 1.427(9) .
N6 C30 1.428(11) .
N6 C34 1.452(10) .
N9 C54 1.258(14) .
N9 C58 1.463(19) .
N9 C57 1.524(16) .
N10 C49 1.286(14) .
N10 C53 1.413(17) .
N10 C52 1.432(16) .
C1 C2 1.361(11) .
C2 C3 1.413(11) .
C3 C4 1.367(12) .
C4 C5 1.349(12) .
C6 O1 1.227(10) .
C6 C8 1.434(11) .
C7 O2 1.241(11) .
C7 C14 1.477(12) .
C8 C9 1.363(12) .
C8 C13 1.419(11) .
C9 C10 1.404(12) .
C10 C11 1.396(11) .
C11 C12 1.410(11) .
C11 C19 1.458(12) 8_456
C12 C17 1.387(12) .
C12 C13 1.404(11) .
C13 C14 1.415(12) .
C14 C15 1.388(13) .
C15 C16 1.365(14) .
C16 C17 1.401(14) .
C17 C18 1.511(12) 8_456
C18 O3 1.170(11) .
C18 C17 1.511(12) 8
C19 O4 1.193(10) .
C19 C11 1.458(12) 8
C20 C21 1.363(11) .
C20 C24 1.381(12) .
C22 C23 1.401(12) .
C23 C24 1.375(13) .
C25 C26 1.378(11) .
C26 C27 1.364(11) .
C27 C28 1.376(11) .
C28 C29 1.373(11) .
C30 O8 1.188(10) .
C30 C31 1.494(10) .
C31 C36 1.343(9) .
C31 C32 1.421(11) .
C32 C33 1.410(11) .
C32 C32 1.412(14) 5_557
C33 C35 1.361(11) .
C33 C34 1.467(10) .
C34 O7 1.194(9) .
C35 C36 1.391(9) 5_557
C36 C35 1.391(9) 5_557
N7 C37 1.3005 .
N7 C41 1.61(4) .
OWA C37 1.3005 .
OWA C41 1.61(4) .
C37 C38 1.43(3) .
C38 C39 1.25(4) .
C39 N8 1.47(3) .
C39 C40 1.52(4) .
C40 C41 1.23(5) .
N8 C42 1.3900 .
N8 C46 1.3900 .
C42 O6 1.27(3) .
C42 C43 1.3900 .
C43 C44 1.3900 .
C43 C48 1.49(4) .
C44 C45 1.3900 .
C44 C44 1.55(2) 5_656
C45 C46 1.3900 .
C45 C47 1.47(4) .
C46 O5 1.23(3) .
C47 C48 1.46(5) 5_656
C48 C47 1.46(5) 5_656
C49 O9 1.208(12) .
C49 C50 1.539(15) .
C50 C51A 1.53(3) .
C50 C51B 1.54(5) .
C51A C52 1.57(3) .
C51B C52 1.39(5) .
C54 O10 1.231(11) .
C54 C55 1.505(17) .
C55 C56 1.502(17) .
C56 C57 1.439(17) .
O14 Mo3 2.2994(14) 2_556
O14 Mo1 2.3184(12) 2_556
O21 Mo3 1.927(10) 2_556
O27 Mo7 2.3069(14) 2
O27 Mo5 2.3373(12) 2
O29 Mo7 1.913(9) 2

loop_
_platon_squeeze_void_nr
_platon_squeeze_void_average_x
_platon_squeeze_void_average_y
_platon_squeeze_void_average_z
_platon_squeeze_void_volume
_platon_squeeze_void_count_electrons
_platon_squeeze_void_content
1 0.397 0.129 0.250 1607 350 ' '
2 0.562 0.371 -0.250 1607 344 ' '
3 0.897 0.629 0.250 1607 350 ' '
4 0.062 0.871 -0.250 1607 344 ' '
